data_7216231
loop_
_publ_author_name
'Hua, Ji-Ai'
'Zhao, Yue'
'Liu, Qing'
'Zhao, Dan'
'Chen, Kai'
'Sun, Wei-Yin'

_publ_section_title
;
 Zinc(ii) coordination polymers with substituted benzenedicarboxylate and
 tripodal imidazole ligands: syntheses, structures and properties
;
_journal_issue 32
_journal_name_full CrystEngComm
_journal_page_first 7536
_journal_paper_doi 10.1039/C4CE00835A
_journal_volume 16
_journal_year 2014
_chemical_formula_moiety '[Zn(C15H12N6)(C8H3NO6)](H2O)'
_chemical_formula_sum 'C23 H17 N7 O7 Zn'
_chemical_formula_weight 568.81
_chemical_name_systematic
; 
 ? 
;
_space_group_IT_number 14
_symmetry_cell_setting monoclinic
_symmetry_space_group_name_Hall '-P 2yn'
_symmetry_space_group_name_H-M 'P 1 21/n 1'
_atom_sites_solution_hydrogens geom
_atom_sites_solution_primary direct
_atom_sites_solution_secondary difmap
_audit_creation_method SHELXL-97
_cell_angle_alpha 90.000
_cell_angle_beta 96.875(10)
_cell_angle_gamma 90.000
_cell_formula_units_Z 4
_cell_length_a 10.426(5)
_cell_length_b 18.990(10)
_cell_length_c 11.711(6)
_cell_measurement_reflns_used 8513
_cell_measurement_temperature 293(2)
_cell_measurement_theta_max 27.46
_cell_measurement_theta_min 2.24
_cell_volume 2302(2)
_computing_cell_refinement 'Bruker SMART'
_computing_data_collection 'Bruker SMART'
_computing_data_reduction 'Bruker SAINT'
_computing_molecular_graphics 'Bruker SHELXTL'
_computing_publication_material 'Bruker SHELXTL'
_computing_structure_refinement 'SHELXL-97 (Sheldrick, 2008)'
_computing_structure_solution 'SHELXS-97 (Sheldrick, 2008)'
_diffrn_ambient_temperature 293(2)
_diffrn_measured_fraction_theta_full 1.000
_diffrn_measured_fraction_theta_max 1.000
_diffrn_measurement_device_type 'CCD area detector'
_diffrn_measurement_method 'phi and omega scans'
_diffrn_radiation_monochromator graphite
_diffrn_radiation_source 'fine-focus sealed tube'
_diffrn_radiation_type MoK\a
_diffrn_radiation_wavelength 0.71073
_diffrn_reflns_av_R_equivalents 0.0150
_diffrn_reflns_av_sigmaI/netI 0.0156
_diffrn_reflns_limit_h_max 12
_diffrn_reflns_limit_h_min -12
_diffrn_reflns_limit_k_max 16
_diffrn_reflns_limit_k_min -23
_diffrn_reflns_limit_l_max 14
_diffrn_reflns_limit_l_min -14
_diffrn_reflns_number 13137
_diffrn_reflns_theta_full 25.50
_diffrn_reflns_theta_max 25.50
_diffrn_reflns_theta_min 2.05
_exptl_absorpt_coefficient_mu 1.129
_exptl_absorpt_correction_T_max 0.8225
_exptl_absorpt_correction_T_min 0.7578
_exptl_absorpt_correction_type multi-scan
_exptl_absorpt_process_details sadabs
_exptl_crystal_colour yellow
_exptl_crystal_density_diffrn 1.641
_exptl_crystal_density_method 'not measured'
_exptl_crystal_description block
_exptl_crystal_F_000 1160
_exptl_crystal_size_max 0.26
_exptl_crystal_size_mid 0.21
_exptl_crystal_size_min 0.18
_refine_diff_density_max 0.421
_refine_diff_density_min -0.313
_refine_diff_density_rms 0.052
_refine_ls_extinction_method none
_refine_ls_goodness_of_fit_ref 1.039
_refine_ls_hydrogen_treatment constr
_refine_ls_matrix_type full
_refine_ls_number_parameters 343
_refine_ls_number_reflns 4285
_refine_ls_number_restraints 0
_refine_ls_restrained_S_all 1.039
_refine_ls_R_factor_all 0.0328
_refine_ls_R_factor_gt 0.0297
_refine_ls_shift/su_max 0.001
_refine_ls_shift/su_mean 0.000
_refine_ls_structure_factor_coef Fsqd
_refine_ls_weighting_details 'calc w=1/[\s^2^(Fo^2^)+(0.0465P)^2^+1.5106P] where P=(Fo^2^+2Fc^2^)/3'
_refine_ls_weighting_scheme calc
_refine_ls_wR_factor_gt 0.0829
_refine_ls_wR_factor_ref 0.0851
_reflns_number_gt 3890
_reflns_number_total 4285
_reflns_threshold_expression >2sigma(I)
_cod_data_source_file c4ce00835a2.cif
_cod_data_source_block 4
_cod_depositor_comments
;
The following automatic conversions were performed:

'_symmetry_cell_setting' value 'Monoclinic' changed to 'monoclinic'
according to
/usr/data/users/saulius/crontab/automatic-downloads/rss-feeds/RSC/lib/dictionaries/cif_core.dic
dictionary named 'cif_core.dic' version 2.4.2 from 2011-04-26.

Automatic conversion script
Id: cif_fix_values 2281 2013-09-26 08:29:07Z andrius 

 Adding full bibliography for 7216228--7216231.cif.
;
_cod_original_cell_volume 2302.0(2)
_cod_original_sg_symbol_H-M P2(1)/n
_cod_database_code 7216231

loop_
_symmetry_equiv_pos_as_xyz
'x, y, z'
'-x+1/2, y+1/2, -z+1/2'
'-x, -y, -z'
'x-1/2, -y-1/2, z-1/2'

loop_
_atom_site_label
_atom_site_type_symbol
_atom_site_fract_x
_atom_site_fract_y
_atom_site_fract_z
_atom_site_U_iso_or_equiv
_atom_site_adp_type
_atom_site_occupancy
_atom_site_symmetry_multiplicity
_atom_site_calc_flag
_atom_site_refinement_flags
Zn1 Zn 0.27659(2) 0.436438(11) 0.70853(2) 0.02821(9) Uani 1 1 d .
C1 C 0.67421(18) 0.69080(10) 0.74676(17) 0.0285(4) Uani 1 1 d .
H1 H 0.6045 0.7142 0.7719 0.034 Uiso 1 1 calc R
C2 C 0.68001(18) 0.61788(10) 0.74748(17) 0.0279(4) Uani 1 1 d .
C3 C 0.78241(17) 0.58164(10) 0.71057(17) 0.0286(4) Uani 1 1 d .
H3 H 0.7848 0.5327 0.7113 0.034 Uiso 1 1 calc R
C4 C 0.88109(17) 0.62044(10) 0.67260(17) 0.0272(4) Uani 1 1 d .
C5 C 0.87971(18) 0.69365(10) 0.67063(17) 0.0283(4) Uani 1 1 d .
H5 H 0.9473 0.7189 0.6452 0.034 Uiso 1 1 calc R
C6 C 0.77483(18) 0.72805(10) 0.70763(17) 0.0281(4) Uani 1 1 d .
C7 C 0.51120(18) 0.52679(10) 0.72057(18) 0.0306(4) Uani 1 1 d .
H7 H 0.5330 0.5098 0.6510 0.037 Uiso 1 1 calc R
C8 C 0.4162(2) 0.54170(14) 0.8719(2) 0.0471(6) Uani 1 1 d .
H8 H 0.3587 0.5363 0.9261 0.057 Uiso 1 1 calc R
C9 C 0.5129(2) 0.58906(14) 0.8781(2) 0.0472(6) Uani 1 1 d .
H9 H 0.5347 0.6217 0.9364 0.057 Uiso 1 1 calc R
C10 C 1.04736(19) 0.52724(11) 0.69012(19) 0.0321(4) Uani 1 1 d .
H10 H 1.0226 0.5064 0.7559 0.038 Uiso 1 1 calc R
C11 C 1.1479(2) 0.54990(11) 0.54383(19) 0.0351(5) Uani 1 1 d .
H11 H 1.2067 0.5471 0.4902 0.042 Uiso 1 1 calc R
C12 C 1.0529(2) 0.59826(11) 0.54296(18) 0.0343(4) Uani 1 1 d .
H12 H 1.0341 0.6342 0.4897 0.041 Uiso 1 1 calc R
C13 C 0.6963(3) 0.84450(12) 0.7650(2) 0.0515(6) Uani 1 1 d .
H13 H 0.6490 0.8277 0.8218 0.062 Uiso 1 1 calc R
C14 C 0.7802(3) 0.91234(12) 0.6514(2) 0.0489(6) Uani 1 1 d .
H14 H 0.8023 0.9529 0.6136 0.059 Uiso 1 1 calc R
C15 C 0.8218(3) 0.84698(12) 0.6300(2) 0.0473(6) Uani 1 1 d .
H15 H 0.8765 0.8344 0.5762 0.057 Uiso 1 1 calc R
C16 C 0.4811(2) 0.29492(11) 0.53274(18) 0.0343(5) Uani 1 1 d .
C17 C 0.5867(2) 0.30104(12) 0.47230(19) 0.0382(5) Uani 1 1 d .
H17 H 0.6161 0.3451 0.4524 0.046 Uiso 1 1 calc R
C18 C 0.6478(2) 0.24019(12) 0.44193(18) 0.0361(5) Uani 1 1 d .
C19 C 0.6063(2) 0.17334(12) 0.46583(18) 0.0355(5) Uani 1 1 d .
C20 C 0.5021(2) 0.16782(12) 0.5274(2) 0.0406(5) Uani 1 1 d .
H20 H 0.4727 0.1236 0.5462 0.049 Uiso 1 1 calc R
C21 C 0.4405(2) 0.22819(12) 0.5616(2) 0.0396(5) Uani 1 1 d .
H21 H 0.3713 0.2237 0.6042 0.047 Uiso 1 1 calc R
C22 C 0.4146(2) 0.36103(12) 0.56697(19) 0.0375(5) Uani 1 1 d .
C23 C 0.6630(2) 0.10782(12) 0.4157(2) 0.0401(5) Uani 1 1 d .
N1 N 0.41554(15) 0.50256(9) 0.77322(15) 0.0308(4) Uani 1 1 d .
N2 N 0.57292(16) 0.57935(8) 0.78105(15) 0.0289(4) Uani 1 1 d .
N3 N 1.14439(15) 0.50555(9) 0.63604(15) 0.0316(4) Uani 1 1 d .
N4 N 0.98925(15) 0.58364(9) 0.63688(15) 0.0282(3) Uani 1 1 d .
N5 N 0.7012(2) 0.91071(10) 0.7362(2) 0.0573(6) Uani 1 1 d .
N6 N 0.76757(15) 0.80290(9) 0.70314(15) 0.0316(4) Uani 1 1 d .
N7 N 0.7664(2) 0.25042(11) 0.38733(19) 0.0479(5) Uani 1 1 d .
O1 O 0.32442(17) 0.35223(9) 0.62994(17) 0.0513(4) Uani 1 1 d .
O2 O 0.4486(2) 0.41836(9) 0.53379(16) 0.0574(5) Uani 1 1 d .
O3 O 0.6835(3) 0.05491(11) 0.4731(2) 0.0851(8) Uani 1 1 d .
O4 O 0.67928(18) 0.11545(9) 0.31236(15) 0.0512(4) Uani 1 1 d .
O5 O 0.86193(17) 0.21639(13) 0.4240(2) 0.0775(7) Uani 1 1 d .
O6 O 0.7654(2) 0.29415(11) 0.31053(18) 0.0652(5) Uani 1 1 d .
O7 O 0.0763(3) 0.27637(17) 0.6308(3) 0.1176(12) Uani 1 1 d .

loop_
_atom_site_aniso_label
_atom_site_aniso_U_11
_atom_site_aniso_U_22
_atom_site_aniso_U_33
_atom_site_aniso_U_23
_atom_site_aniso_U_13
_atom_site_aniso_U_12
Zn1 0.02410(14) 0.02049(14) 0.04217(16) -0.00073(9) 0.01278(10) -0.00051(8)
C1 0.0234(9) 0.0226(9) 0.0408(11) -0.0010(8) 0.0084(8) 0.0015(7)
C2 0.0236(9) 0.0241(9) 0.0368(10) 0.0008(8) 0.0070(8) -0.0038(7)
C3 0.0278(10) 0.0186(9) 0.0404(11) 0.0014(8) 0.0084(8) -0.0008(7)
C4 0.0227(9) 0.0248(9) 0.0349(10) 0.0001(8) 0.0065(8) 0.0018(7)
C5 0.0238(9) 0.0223(9) 0.0398(11) 0.0015(8) 0.0083(8) -0.0025(7)
C6 0.0289(10) 0.0188(9) 0.0363(11) -0.0002(7) 0.0030(8) -0.0010(7)
C7 0.0288(10) 0.0263(10) 0.0388(11) -0.0017(8) 0.0118(8) -0.0031(8)
C8 0.0447(13) 0.0550(14) 0.0465(13) -0.0119(12) 0.0259(11) -0.0176(11)
C9 0.0476(13) 0.0506(14) 0.0477(13) -0.0179(11) 0.0240(11) -0.0186(11)
C10 0.0284(10) 0.0279(10) 0.0416(11) 0.0040(8) 0.0112(8) 0.0036(8)
C11 0.0319(11) 0.0360(11) 0.0402(12) -0.0028(9) 0.0154(9) -0.0009(9)
C12 0.0344(11) 0.0325(11) 0.0379(11) 0.0045(9) 0.0117(9) 0.0000(9)
C13 0.0710(17) 0.0246(11) 0.0661(16) -0.0034(11) 0.0383(14) 0.0000(11)
C14 0.0683(17) 0.0224(11) 0.0589(15) 0.0024(10) 0.0202(13) -0.0057(11)
C15 0.0570(15) 0.0279(11) 0.0629(15) 0.0011(10) 0.0311(12) -0.0048(10)
C16 0.0333(11) 0.0357(11) 0.0341(11) -0.0070(9) 0.0051(8) 0.0052(9)
C17 0.0385(11) 0.0368(12) 0.0403(12) -0.0049(9) 0.0080(9) -0.0030(9)
C18 0.0286(10) 0.0455(13) 0.0348(11) -0.0069(9) 0.0068(8) 0.0011(9)
C19 0.0342(11) 0.0371(11) 0.0352(11) -0.0043(9) 0.0044(8) 0.0053(9)
C20 0.0449(12) 0.0347(12) 0.0444(13) -0.0012(10) 0.0145(10) 0.0052(10)
C21 0.0399(12) 0.0396(12) 0.0412(12) -0.0040(10) 0.0133(9) 0.0052(10)
C22 0.0413(12) 0.0335(12) 0.0382(11) -0.0060(9) 0.0065(9) 0.0040(9)
C23 0.0349(11) 0.0363(12) 0.0510(14) -0.0043(10) 0.0127(10) 0.0072(9)
N1 0.0266(8) 0.0277(8) 0.0399(9) 0.0000(7) 0.0110(7) -0.0047(7)
N2 0.0260(8) 0.0230(8) 0.0394(9) -0.0007(7) 0.0111(7) -0.0030(6)
N3 0.0255(8) 0.0264(8) 0.0440(10) -0.0016(7) 0.0091(7) 0.0022(7)
N4 0.0240(8) 0.0236(8) 0.0384(9) 0.0012(7) 0.0093(7) 0.0014(6)
N5 0.0774(16) 0.0232(10) 0.0774(16) -0.0024(10) 0.0349(13) 0.0031(10)
N6 0.0328(9) 0.0192(8) 0.0443(10) 0.0002(7) 0.0103(8) -0.0006(6)
N7 0.0412(11) 0.0480(12) 0.0569(13) -0.0100(10) 0.0159(10) -0.0086(9)
O1 0.0522(10) 0.0346(9) 0.0728(12) -0.0111(8) 0.0314(9) 0.0046(7)
O2 0.0862(14) 0.0324(9) 0.0581(11) -0.0028(8) 0.0263(10) 0.0007(9)
O3 0.127(2) 0.0534(13) 0.0845(16) 0.0199(11) 0.0510(15) 0.0462(13)
O4 0.0620(11) 0.0425(10) 0.0543(10) -0.0050(8) 0.0288(9) 0.0145(8)
O5 0.0309(9) 0.0872(16) 0.1166(19) 0.0150(14) 0.0179(11) 0.0070(10)
O6 0.0705(13) 0.0648(13) 0.0659(12) 0.0019(10) 0.0313(10) -0.0104(11)
O7 0.0876(18) 0.123(2) 0.129(2) 0.0594(19) -0.0432(17) -0.0481(17)

loop_
_atom_type_symbol
_atom_type_description
_atom_type_scat_dispersion_real
_atom_type_scat_dispersion_imag
_atom_type_scat_source
C C 0.0033 0.0016 'International Tables Vol C Tables 4.2.6.8 and 6.1.1.4'
H H 0.0000 0.0000 'International Tables Vol C Tables 4.2.6.8 and 6.1.1.4'
N N 0.0061 0.0033 'International Tables Vol C Tables 4.2.6.8 and 6.1.1.4'
O O 0.0106 0.0060 'International Tables Vol C Tables 4.2.6.8 and 6.1.1.4'
Zn Zn 0.2839 1.4301 'International Tables Vol C Tables 4.2.6.8 and 6.1.1.4'

loop_
_geom_angle_atom_site_label_1
_geom_angle_atom_site_label_2
_geom_angle_atom_site_label_3
_geom_angle
_geom_angle_site_symmetry_1
_geom_angle_site_symmetry_3
O1 Zn1 O4 93.56(8) . 4_566
O1 Zn1 N1 118.84(8) . .
O4 Zn1 N1 119.41(8) 4_566 .
O1 Zn1 N3 122.59(8) . 1_455
O4 Zn1 N3 102.23(8) 4_566 1_455
N1 Zn1 N3 100.30(8) . 1_455
C2 C1 C6 118.49(17) . .
C2 C1 H1 120.8 . .
C6 C1 H1 120.8 . .
C3 C2 C1 122.03(17) . .
C3 C2 N2 119.29(17) . .
C1 C2 N2 118.58(17) . .
C4 C3 C2 117.89(18) . .
C4 C3 H3 121.1 . .
C2 C3 H3 121.1 . .
C3 C4 C5 122.14(18) . .
C3 C4 N4 118.48(17) . .
C5 C4 N4 119.36(17) . .
C6 C5 C4 118.21(17) . .
C6 C5 H5 120.9 . .
C4 C5 H5 120.9 . .
C5 C6 C1 121.23(18) . .
C5 C6 N6 119.93(17) . .
C1 C6 N6 118.81(17) . .
N1 C7 N2 110.78(18) . .
N1 C7 H7 124.6 . .
N2 C7 H7 124.6 . .
C9 C8 N1 109.60(19) . .
C9 C8 H8 125.2 . .
N1 C8 H8 125.2 . .
C8 C9 N2 106.1(2) . .
C8 C9 H9 126.9 . .
N2 C9 H9 126.9 . .
N3 C10 N4 110.72(18) . .
N3 C10 H10 124.6 . .
N4 C10 H10 124.6 . .
C12 C11 N3 109.53(18) . .
C12 C11 H11 125.2 . .
N3 C11 H11 125.2 . .
C11 C12 N4 106.24(18) . .
C11 C12 H12 126.9 . .
N4 C12 H12 126.9 . .
N5 C13 N6 112.5(2) . .
N5 C13 H13 123.7 . .
N6 C13 H13 123.7 . .
C15 C14 N5 110.5(2) . .
C15 C14 H14 124.7 . .
N5 C14 H14 124.7 . .
C14 C15 N6 106.3(2) . .
C14 C15 H15 126.9 . .
N6 C15 H15 126.9 . .
C17 C16 C21 119.00(19) . .
C17 C16 C22 119.0(2) . .
C21 C16 C22 122.01(19) . .
C16 C17 C18 118.7(2) . .
C16 C17 H17 120.7 . .
C18 C17 H17 120.7 . .
C19 C18 C17 123.3(2) . .
C19 C18 N7 120.6(2) . .
C17 C18 N7 115.9(2) . .
C20 C19 C18 117.5(2) . .
C20 C19 C23 120.4(2) . .
C18 C19 C23 121.80(19) . .
C19 C20 C21 120.4(2) . .
C19 C20 H20 119.8 . .
C21 C20 H20 119.8 . .
C16 C21 C20 121.0(2) . .
C16 C21 H21 119.5 . .
C20 C21 H21 119.5 . .
O2 C22 O1 124.3(2) . .
O2 C22 C16 119.7(2) . .
O1 C22 C16 116.0(2) . .
O3 C23 O4 126.6(2) . .
O3 C23 C19 120.9(2) . .
O4 C23 C19 112.4(2) . .
C7 N1 C8 106.08(17) . .
C7 N1 Zn1 126.73(15) . .
C8 N1 Zn1 126.16(14) . .
C7 N2 C9 107.42(17) . .
C7 N2 C2 125.20(17) . .
C9 N2 C2 127.38(18) . .
C10 N3 C11 106.24(17) . .
C10 N3 Zn1 121.67(15) . 1_655
C11 N3 Zn1 130.47(14) . 1_655
C10 N4 C12 107.27(17) . .
C10 N4 C4 125.43(17) . .
C12 N4 C4 127.30(17) . .
C13 N5 C14 104.8(2) . .
C13 N6 C15 105.86(19) . .
C13 N6 C6 126.38(18) . .
C15 N6 C6 127.57(18) . .
O5 N7 O6 123.6(2) . .
O5 N7 C18 118.0(2) . .
O6 N7 C18 118.4(2) . .
C22 O1 Zn1 114.60(15) . .
C23 O4 Zn1 133.50(16) . 4_665

loop_
_geom_bond_atom_site_label_1
_geom_bond_atom_site_label_2
_geom_bond_distance
_geom_bond_site_symmetry_2
Zn1 O1 1.9398(16) .
Zn1 O4 1.9427(16) 4_566
Zn1 N1 1.9966(17) .
Zn1 N3 2.0156(17) 1_455
C1 C2 1.386(3) .
C1 C6 1.388(3) .
C1 H1 0.9300 .
C2 C3 1.382(3) .
C2 N2 1.429(2) .
C3 C4 1.382(3) .
C3 H3 0.9300 .
C4 C5 1.390(3) .
C4 N4 1.431(2) .
C5 C6 1.387(3) .
C5 H5 0.9300 .
C6 N6 1.424(3) .
C7 N1 1.317(2) .
C7 N2 1.343(3) .
C7 H7 0.9300 .
C8 C9 1.346(3) .
C8 N1 1.373(3) .
C8 H8 0.9300 .
C9 N2 1.374(3) .
C9 H9 0.9300 .
C10 N3 1.322(3) .
C10 N4 1.346(3) .
C10 H10 0.9300 .
C11 C12 1.350(3) .
C11 N3 1.373(3) .
C11 H11 0.9300 .
C12 N4 1.379(3) .
C12 H12 0.9300 .
C13 N5 1.304(3) .
C13 N6 1.353(3) .
C13 H13 0.9300 .
C14 C15 1.348(3) .
C14 N5 1.365(3) .
C14 H14 0.9300 .
C15 N6 1.368(3) .
C15 H15 0.9300 .
C16 C17 1.383(3) .
C16 C21 1.390(3) .
C16 C22 1.511(3) .
C17 C18 1.387(3) .
C17 H17 0.9300 .
C18 C19 1.380(3) .
C18 N7 1.471(3) .
C19 C20 1.378(3) .
C19 C23 1.525(3) .
C20 C21 1.396(3) .
C20 H20 0.9300 .
C21 H21 0.9300 .
C22 O2 1.223(3) .
C22 O1 1.273(3) .
C23 O3 1.213(3) .
C23 O4 1.251(3) .
N3 Zn1 2.0156(17) 1_655
N7 O5 1.221(3) .
N7 O6 1.223(3) .
O4 Zn1 1.9428(16) 4_665

loop_
_geom_torsion_atom_site_label_1
_geom_torsion_atom_site_label_2
_geom_torsion_atom_site_label_3
_geom_torsion_atom_site_label_4
_geom_torsion
_geom_torsion_site_symmetry_1
_geom_torsion_site_symmetry_4
C6 C1 C2 C3 0.0(3) . .
C6 C1 C2 N2 -176.22(18) . .
C1 C2 C3 C4 0.2(3) . .
N2 C2 C3 C4 176.44(18) . .
C2 C3 C4 C5 0.0(3) . .
C2 C3 C4 N4 178.45(18) . .
C3 C4 C5 C6 -0.4(3) . .
N4 C4 C5 C6 -178.87(17) . .
C4 C5 C6 C1 0.6(3) . .
C4 C5 C6 N6 -177.79(18) . .
C2 C1 C6 C5 -0.4(3) . .
C2 C1 C6 N6 178.00(18) . .
N1 C8 C9 N2 0.3(3) . .
N3 C11 C12 N4 0.1(2) . .
N5 C14 C15 N6 0.1(3) . .
C21 C16 C17 C18 0.4(3) . .
C22 C16 C17 C18 179.5(2) . .
C16 C17 C18 C19 2.1(3) . .
C16 C17 C18 N7 -174.54(19) . .
C17 C18 C19 C20 -2.9(3) . .
N7 C18 C19 C20 173.6(2) . .
C17 C18 C19 C23 170.6(2) . .
N7 C18 C19 C23 -12.9(3) . .
C18 C19 C20 C21 1.2(3) . .
C23 C19 C20 C21 -172.4(2) . .
C17 C16 C21 C20 -2.0(3) . .
C22 C16 C21 C20 178.9(2) . .
C19 C20 C21 C16 1.2(4) . .
C17 C16 C22 O2 5.4(3) . .
C21 C16 C22 O2 -175.5(2) . .
C17 C16 C22 O1 -174.8(2) . .
C21 C16 C22 O1 4.3(3) . .
C20 C19 C23 O3 -45.9(4) . .
C18 C19 C23 O3 140.7(3) . .
C20 C19 C23 O4 131.5(2) . .
C18 C19 C23 O4 -41.8(3) . .
N2 C7 N1 C8 0.1(2) . .
N2 C7 N1 Zn1 169.00(13) . .
C9 C8 N1 C7 -0.3(3) . .
C9 C8 N1 Zn1 -169.24(18) . .
O1 Zn1 N1 C7 47.5(2) . .
O4 Zn1 N1 C7 160.53(16) 4_566 .
N3 Zn1 N1 C7 -89.01(18) 1_455 .
O1 Zn1 N1 C8 -145.8(2) . .
O4 Zn1 N1 C8 -32.8(2) 4_566 .
N3 Zn1 N1 C8 77.7(2) 1_455 .
N1 C7 N2 C9 0.1(2) . .
N1 C7 N2 C2 -179.08(18) . .
C8 C9 N2 C7 -0.2(3) . .
C8 C9 N2 C2 178.9(2) . .
C3 C2 N2 C7 -47.9(3) . .
C1 C2 N2 C7 128.4(2) . .
C3 C2 N2 C9 133.1(2) . .
C1 C2 N2 C9 -50.6(3) . .
N4 C10 N3 C11 -0.3(2) . .
N4 C10 N3 Zn1 166.62(13) . 1_655
C12 C11 N3 C10 0.1(2) . .
C12 C11 N3 Zn1 -165.25(15) . 1_655
N3 C10 N4 C12 0.4(2) . .
N3 C10 N4 C4 -179.90(18) . .
C11 C12 N4 C10 -0.3(2) . .
C11 C12 N4 C4 179.99(19) . .
C3 C4 N4 C10 -41.2(3) . .
C5 C4 N4 C10 137.3(2) . .
C3 C4 N4 C12 138.4(2) . .
C5 C4 N4 C12 -43.0(3) . .
N6 C13 N5 C14 -0.2(4) . .
C15 C14 N5 C13 0.1(3) . .
N5 C13 N6 C15 0.2(3) . .
N5 C13 N6 C6 -175.0(2) . .
C14 C15 N6 C13 -0.2(3) . .
C14 C15 N6 C6 175.0(2) . .
C5 C6 N6 C13 -158.8(2) . .
C1 C6 N6 C13 22.7(3) . .
C5 C6 N6 C15 26.9(3) . .
C1 C6 N6 C15 -151.5(2) . .
C19 C18 N7 O5 -45.2(3) . .
C17 C18 N7 O5 131.5(3) . .
C19 C18 N7 O6 137.2(2) . .
C17 C18 N7 O6 -46.1(3) . .
O2 C22 O1 Zn1 -17.5(3) . .
C16 C22 O1 Zn1 162.72(15) . .
O4 Zn1 O1 C22 -165.91(18) 4_566 .
N1 Zn1 O1 C22 -39.3(2) . .
N3 Zn1 O1 C22 87.12(18) 1_455 .
O3 C23 O4 Zn1 -17.7(4) . 4_665
C19 C23 O4 Zn1 165.02(16) . 4_665
